data_4119588
loop_
_publ_author_name
'Jeffrey Camacho-Bunquin'
'Michael J. Ferguson'
'Jeffrey M. Stryker'

_publ_section_title
;
 Hydrocarbon-Soluble Nanocatalysts with No Bulk Phase: Coplanar,
 Two-Coordinate Arrays of the Base Metals
;
_journal_name_full 'Journal of the American Chemical Society'
_journal_page_first 5537
_journal_page_last 5540
_journal_paper_doi 10.1021/ja401579x
_journal_volume 135
_journal_year 2013
_chemical_formula_moiety 'C48 H108 Co3.34 N4 Na0.66 P4, 2(C4 H8 O)'
_chemical_formula_sum 'C56 H124 Co3.34 N4 Na0.66 O2 P4'
_chemical_formula_weight 1221.56
_chemical_name_systematic
; 
 ? 
;
_space_group_IT_number 15
_symmetry_cell_setting monoclinic
_symmetry_space_group_name_Hall '-C 2yc'
_symmetry_space_group_name_H-M 'C 1 2/c 1'
_atom_sites_solution_hydrogens geom
_atom_sites_solution_primary direct
_atom_sites_solution_secondary difmap
_audit_creation_method SHELXL-97
_cell_angle_alpha 90.00
_cell_angle_beta 114.2440(10)
_cell_angle_gamma 90.00
_cell_formula_units_Z 4
_cell_length_a 23.424(2)
_cell_length_b 12.8863(11)
_cell_length_c 23.816(2)
_cell_measurement_reflns_used 3087
_cell_measurement_temperature 173(2)
_cell_measurement_theta_max 22.39
_cell_measurement_theta_min 2.24
_cell_volume 6554.8(10)
_computing_cell_refinement 'Bruker SAINT'
_computing_data_collection 'Bruker APEX2'
_computing_data_reduction 'Bruker SAINT'
_computing_molecular_graphics 'Bruker SHELXTL'
_computing_publication_material 'Bruker SHELXTL'
_computing_structure_refinement 'SHELXL-97 (Sheldrick, 2008)'
_computing_structure_solution 'SHELXS-97 (Sheldrick, 2008)'
_diffrn_ambient_temperature 173(2)
_diffrn_measured_fraction_theta_full 0.989
_diffrn_measured_fraction_theta_max 0.989
_diffrn_measurement_device_type 'Bruker APEX-II CCD'
_diffrn_measurement_method '\w scans'
_diffrn_radiation_monochromator graphite
_diffrn_radiation_source 'fine-focus sealed tube'
_diffrn_radiation_type MoK\a
_diffrn_radiation_wavelength 0.71073
_diffrn_reflns_av_R_equivalents 0.0000
_diffrn_reflns_av_sigmaI/netI 0.0558
_diffrn_reflns_limit_h_max 26
_diffrn_reflns_limit_h_min -29
_diffrn_reflns_limit_k_max 16
_diffrn_reflns_limit_k_min 0
_diffrn_reflns_limit_l_max 29
_diffrn_reflns_limit_l_min 0
_diffrn_reflns_number 6782
_diffrn_reflns_theta_full 26.54
_diffrn_reflns_theta_max 26.54
_diffrn_reflns_theta_min 1.85
_exptl_absorpt_coefficient_mu 0.975
_exptl_absorpt_correction_T_max 0.8206
_exptl_absorpt_correction_T_min 0.6836
_exptl_absorpt_correction_type multi-scan
_exptl_absorpt_process_details 'TWINABS (Sheldrick, 2008)'
_exptl_crystal_colour brown
_exptl_crystal_density_diffrn 1.238
_exptl_crystal_description fragment
_exptl_crystal_F_000 2646
_exptl_crystal_size_max 0.42
_exptl_crystal_size_mid 0.27
_exptl_crystal_size_min 0.21
_refine_diff_density_max 0.697
_refine_diff_density_min -0.469
_refine_diff_density_rms 0.087
_refine_ls_extinction_method none
_refine_ls_goodness_of_fit_ref 1.048
_refine_ls_hydrogen_treatment constr
_refine_ls_matrix_type full
_refine_ls_number_parameters 307
_refine_ls_number_reflns 6931
_refine_ls_number_restraints 20
_refine_ls_restrained_S_all 1.068
_refine_ls_R_factor_all 0.0835
_refine_ls_R_factor_gt 0.0540
_refine_ls_shift/su_max 0.001
_refine_ls_shift/su_mean 0.000
_refine_ls_structure_factor_coef Fsqd
_refine_ls_weighting_details 'calc w=1/[\s^2^(Fo^2^)+(0.0772P)^2^+6.3600P] where P=(Fo^2^+2Fc^2^)/3'
_refine_ls_weighting_scheme calc
_refine_ls_wR_factor_gt 0.1310
_refine_ls_wR_factor_ref 0.1445
_reflns_number_gt 5215
_reflns_number_total 6931
_reflns_threshold_expression I>2\s(I)
_cod_data_source_file ja401579x_si_002.cif
_cod_data_source_block jms11a3
_cod_database_code 4119588

loop_
_symmetry_equiv_pos_as_xyz
'x, y, z'
'-x, y, -z+1/2'
'x+1/2, y+1/2, z'
'-x+1/2, y+1/2, -z+1/2'
'-x, -y, -z'
'x, -y, z-1/2'
'-x+1/2, -y+1/2, -z'
'x+1/2, -y+1/2, z-1/2'

loop_
_atom_site_label
_atom_site_type_symbol
_atom_site_fract_x
_atom_site_fract_y
_atom_site_fract_z
_atom_site_U_iso_or_equiv
_atom_site_adp_type
_atom_site_occupancy
_atom_site_symmetry_multiplicity
_atom_site_calc_flag
_atom_site_refinement_flags
_atom_site_disorder_assembly
_atom_site_disorder_group
Co1 Co 0.5000 0.51458(7) 0.2500 0.0308(4) Uani 0.849(8) 2 d SP . 1
Co2 Co 0.42543(3) 0.38145(6) 0.19515(3) 0.0331(3) Uani 0.814(6) 1 d P . 1
Co3 Co 0.5000 0.24873(7) 0.2500 0.0341(4) Uani 0.865(8) 2 d SP . 1
Na1 Na 0.5000 0.51458(7) 0.2500 0.0308(4) Uani 0.151(8) 2 d SP . 2
Na2 Na 0.42543(3) 0.38145(6) 0.19515(3) 0.0331(3) Uani 0.186(6) 1 d P . 2
Na3 Na 0.5000 0.24873(7) 0.2500 0.0341(4) Uani 0.135(8) 2 d SP . 2
P1 P 0.41286(6) 0.58523(10) 0.11342(6) 0.0358(3) Uani 1 1 d . . .
P2 P 0.36672(6) 0.20388(11) 0.24604(7) 0.0428(4) Uani 1 1 d . . .
N1 N 0.4400(2) 0.5095(3) 0.16944(18) 0.0386(10) Uani 1 1 d . . .
N2 N 0.4130(2) 0.2496(3) 0.2206(2) 0.0422(10) Uani 1 1 d . . .
C1 C 0.4773(3) 0.6732(5) 0.1109(3) 0.0507(14) Uani 1 1 d . . .
C2 C 0.5367(3) 0.6086(5) 0.1275(3) 0.0633(17) Uani 1 1 d . . .
H2A H 0.5704 0.6529 0.1268 0.076 Uiso 1 1 calc R . .
H2B H 0.5287 0.5524 0.0975 0.076 Uiso 1 1 calc R . .
H2C H 0.5490 0.5792 0.1688 0.076 Uiso 1 1 calc R . .
C3 C 0.4932(3) 0.7539(5) 0.1620(3) 0.0638(17) Uani 1 1 d . . .
H3A H 0.5269 0.7988 0.1619 0.077 Uiso 1 1 calc R . .
H3B H 0.5068 0.7187 0.2019 0.077 Uiso 1 1 calc R . .
H3C H 0.4560 0.7960 0.1550 0.077 Uiso 1 1 calc R . .
C4 C 0.4620(4) 0.7279(6) 0.0493(3) 0.084(2) Uani 1 1 d . . .
H4A H 0.4978 0.7704 0.0522 0.101 Uiso 1 1 calc R . .
H4B H 0.4252 0.7723 0.0395 0.101 Uiso 1 1 calc R . .
H4C H 0.4533 0.6759 0.0167 0.101 Uiso 1 1 calc R . .
C5 C 0.3486(3) 0.6699(5) 0.1188(3) 0.0552(15) Uani 1 1 d . . .
C6 C 0.2895(3) 0.6044(7) 0.1033(3) 0.080(2) Uani 1 1 d . . .
H6A H 0.2562 0.6478 0.1055 0.096 Uiso 1 1 calc R . .
H6B H 0.2986 0.5473 0.1329 0.096 Uiso 1 1 calc R . .
H6C H 0.2760 0.5761 0.0616 0.096 Uiso 1 1 calc R . .
C7 C 0.3701(3) 0.7018(6) 0.1860(3) 0.073(2) Uani 1 1 d . . .
H7A H 0.3379 0.7451 0.1906 0.088 Uiso 1 1 calc R . .
H7B H 0.4092 0.7413 0.1989 0.088 Uiso 1 1 calc R . .
H7C H 0.3771 0.6397 0.2117 0.088 Uiso 1 1 calc R . .
C8 C 0.3308(4) 0.7673(6) 0.0789(4) 0.086(3) Uani 1 1 d . . .
H8A H 0.2968 0.8035 0.0846 0.103 Uiso 1 1 calc R . .
H8B H 0.3170 0.7477 0.0355 0.103 Uiso 1 1 calc R . .
H8C H 0.3673 0.8132 0.0908 0.103 Uiso 1 1 calc R . .
C9 C 0.3776(3) 0.5092(5) 0.0378(2) 0.0493(14) Uani 1 1 d . . .
C10 C 0.3403(3) 0.4180(5) 0.0450(3) 0.0589(16) Uani 1 1 d . . .
H10A H 0.3225 0.3791 0.0062 0.071 Uiso 1 1 calc R . .
H10B H 0.3064 0.4435 0.0554 0.071 Uiso 1 1 calc R . .
H10C H 0.3678 0.3725 0.0779 0.071 Uiso 1 1 calc R . .
C11 C 0.4306(3) 0.4633(6) 0.0249(3) 0.0693(19) Uani 1 1 d . . .
H11A H 0.4133 0.4238 -0.0136 0.083 Uiso 1 1 calc R . .
H11B H 0.4556 0.4171 0.0588 0.083 Uiso 1 1 calc R . .
H11C H 0.4572 0.5193 0.0213 0.083 Uiso 1 1 calc R . .
C12 C 0.3365(3) 0.5725(6) -0.0186(2) 0.0707(19) Uani 1 1 d . . .
H12A H 0.3202 0.5272 -0.0548 0.085 Uiso 1 1 calc R . .
H12B H 0.3614 0.6283 -0.0254 0.085 Uiso 1 1 calc R . .
H12C H 0.3014 0.6026 -0.0117 0.085 Uiso 1 1 calc R . .
C13 C 0.3700(3) 0.2751(5) 0.3167(3) 0.0620(17) Uani 1 1 d . . .
C14 C 0.3390(4) 0.3820(6) 0.2987(5) 0.096(3) Uani 1 1 d . . .
H14A H 0.3402 0.4175 0.3356 0.115 Uiso 1 1 calc R . .
H14B H 0.2954 0.3734 0.2692 0.115 Uiso 1 1 calc R . .
H14C H 0.3616 0.4234 0.2800 0.115 Uiso 1 1 calc R . .
C15 C 0.3392(4) 0.2176(7) 0.3539(4) 0.095(3) Uani 1 1 d . . .
H15A H 0.3417 0.2608 0.3887 0.114 Uiso 1 1 calc R . .
H15B H 0.3612 0.1520 0.3693 0.114 Uiso 1 1 calc R . .
H15C H 0.2952 0.2035 0.3273 0.114 Uiso 1 1 calc R . .
C16 C 0.4345(4) 0.3027(8) 0.3569(3) 0.091(3) Uani 1 1 d . . .
H16A H 0.4353 0.3399 0.3931 0.109 Uiso 1 1 calc R . .
H16B H 0.4519 0.3472 0.3343 0.109 Uiso 1 1 calc R . .
H16C H 0.4598 0.2394 0.3701 0.109 Uiso 1 1 calc R . .
C17 C 0.2830(3) 0.2133(8) 0.1849(3) 0.085(2) Uani 1 1 d . . .
C18 C 0.2722(4) 0.3163(10) 0.1546(5) 0.131(5) Uani 1 1 d . . .
H18A H 0.2756 0.3704 0.1848 0.157 Uiso 1 1 calc R . .
H18B H 0.2302 0.3182 0.1211 0.157 Uiso 1 1 calc R . .
H18C H 0.3035 0.3285 0.1380 0.157 Uiso 1 1 calc R . .
C19 C 0.2315(3) 0.1887(8) 0.2053(4) 0.104(3) Uani 1 1 d . . .
H19A H 0.2350 0.2346 0.2393 0.125 Uiso 1 1 calc R . .
H19B H 0.2353 0.1163 0.2191 0.125 Uiso 1 1 calc R . .
H19C H 0.1908 0.1990 0.1707 0.125 Uiso 1 1 calc R . .
C20 C 0.2783(5) 0.1310(13) 0.1340(5) 0.186(8) Uani 1 1 d . . .
H20A H 0.2362 0.1328 0.1007 0.223 Uiso 1 1 calc R . .
H20B H 0.2868 0.0615 0.1523 0.223 Uiso 1 1 calc R . .
H20C H 0.3092 0.1476 0.1174 0.223 Uiso 1 1 calc R . .
C21 C 0.3868(4) 0.0610(5) 0.2661(5) 0.086(3) Uani 1 1 d . . .
C22 C 0.3391(5) -0.0047(6) 0.2788(5) 0.108(3) Uani 1 1 d . . .
H22A H 0.3545 -0.0761 0.2880 0.130 Uiso 1 1 calc R . .
H22B H 0.2991 -0.0042 0.2425 0.130 Uiso 1 1 calc R . .
H22C H 0.3331 0.0242 0.3141 0.130 Uiso 1 1 calc R . .
C23 C 0.4060(7) 0.0134(6) 0.2203(6) 0.161(6) Uani 1 1 d . . .
H23A H 0.4166 -0.0597 0.2308 0.193 Uiso 1 1 calc R . .
H23B H 0.4426 0.0500 0.2202 0.193 Uiso 1 1 calc R . .
H23C H 0.3715 0.0181 0.1794 0.193 Uiso 1 1 calc R . .
C24 C 0.4472(5) 0.0591(7) 0.3278(6) 0.119(4) Uani 1 1 d . . .
H24A H 0.4598 -0.0130 0.3395 0.143 Uiso 1 1 calc R . .
H24B H 0.4385 0.0931 0.3602 0.143 Uiso 1 1 calc R . .
H24C H 0.4810 0.0960 0.3221 0.143 Uiso 1 1 calc R . .
O1SA O 0.6366(7) -0.1354(11) -0.0216(7) 0.140(3) Uiso 0.50 1 d PD A 1
C1SA C 0.6146(11) -0.0277(12) -0.0411(9) 0.140(3) Uiso 0.50 1 d PD A 1
H1SA H 0.5806 -0.0274 -0.0831 0.169 Uiso 0.50 1 calc PR A 1
H1SB H 0.6494 0.0160 -0.0410 0.169 Uiso 0.50 1 calc PR A 1
C2SA C 0.5904(12) 0.0130(11) 0.0063(11) 0.140(3) Uiso 0.50 1 d PD A 1
H2SA H 0.6231 0.0546 0.0385 0.169 Uiso 0.50 1 calc PR A 1
H2SB H 0.5528 0.0569 -0.0142 0.169 Uiso 0.50 1 calc PR A 1
C3SA C 0.5742(11) -0.0845(15) 0.0345(10) 0.140(3) Uiso 0.50 1 d PD A 1
H3SA H 0.5283 -0.0945 0.0178 0.169 Uiso 0.50 1 calc PR A 1
H3SB H 0.5907 -0.0782 0.0798 0.169 Uiso 0.50 1 calc PR A 1
C4SA C 0.6060(11) -0.1768(10) 0.0158(10) 0.140(3) Uiso 0.50 1 d PD A 1
H4SA H 0.6372 -0.2107 0.0531 0.169 Uiso 0.50 1 calc PR A 1
H4SB H 0.5742 -0.2289 -0.0079 0.169 Uiso 0.50 1 calc PR A 1
O1SB O 0.6041(7) -0.0822(13) 0.0459(6) 0.140(3) Uiso 0.50 1 d PD B 2
C1SB C 0.6354(10) 0.0009(14) 0.0291(9) 0.140(3) Uiso 0.50 1 d PD B 2
H1SC H 0.6754 0.0182 0.0640 0.169 Uiso 0.50 1 calc PR B 2
H1SD H 0.6088 0.0637 0.0177 0.169 Uiso 0.50 1 calc PR B 2
C2SB C 0.6477(10) -0.0373(16) -0.0264(9) 0.140(3) Uiso 0.50 1 d PD B 2
H2SC H 0.6920 -0.0584 -0.0131 0.169 Uiso 0.50 1 calc PR B 2
H2SD H 0.6380 0.0178 -0.0579 0.169 Uiso 0.50 1 calc PR B 2
C3SB C 0.6026(11) -0.1334(17) -0.0527(8) 0.140(3) Uiso 0.50 1 d PD B 2
H3SC H 0.5706 -0.1183 -0.0945 0.169 Uiso 0.50 1 calc PR B 2
H3SD H 0.6266 -0.1955 -0.0547 0.169 Uiso 0.50 1 calc PR B 2
C4SB C 0.5717(10) -0.1510(15) -0.0075(9) 0.140(3) Uiso 0.50 1 d PD B 2
H4SC H 0.5266 -0.1337 -0.0274 0.169 Uiso 0.50 1 calc PR B 2
H4SD H 0.5761 -0.2244 0.0059 0.169 Uiso 0.50 1 calc PR B 2

loop_
_atom_site_aniso_label
_atom_site_aniso_U_11
_atom_site_aniso_U_22
_atom_site_aniso_U_33
_atom_site_aniso_U_23
_atom_site_aniso_U_13
_atom_site_aniso_U_12
Co1 0.0303(6) 0.0325(6) 0.0254(6) 0.000 0.0071(4) 0.000
Co2 0.0340(4) 0.0326(4) 0.0331(4) 0.0010(3) 0.0141(3) -0.0041(3)
Co3 0.0351(6) 0.0295(6) 0.0428(7) 0.000 0.0213(5) 0.000
Na1 0.0303(6) 0.0325(6) 0.0254(6) 0.000 0.0071(4) 0.000
Na2 0.0340(4) 0.0326(4) 0.0331(4) 0.0010(3) 0.0141(3) -0.0041(3)
Na3 0.0351(6) 0.0295(6) 0.0428(7) 0.000 0.0213(5) 0.000
P1 0.0337(6) 0.0395(7) 0.0319(6) 0.0037(5) 0.0110(5) 0.0011(6)
P2 0.0446(8) 0.0429(7) 0.0471(8) -0.0049(7) 0.0252(7) -0.0138(6)
N1 0.044(2) 0.039(2) 0.0264(19) 0.0032(17) 0.0081(17) -0.0064(19)
N2 0.042(2) 0.042(2) 0.048(2) -0.0005(19) 0.023(2) -0.010(2)
C1 0.048(3) 0.052(3) 0.046(3) 0.014(3) 0.014(3) -0.011(3)
C2 0.041(3) 0.085(5) 0.064(4) 0.003(4) 0.023(3) -0.010(3)
C3 0.065(4) 0.046(3) 0.069(4) 0.003(3) 0.017(3) -0.013(3)
C4 0.087(5) 0.097(6) 0.063(4) 0.033(4) 0.024(4) -0.031(4)
C5 0.042(3) 0.058(4) 0.060(4) -0.003(3) 0.015(3) 0.018(3)
C6 0.039(3) 0.117(7) 0.081(5) -0.012(5) 0.023(3) 0.007(4)
C7 0.066(4) 0.081(5) 0.071(4) -0.008(4) 0.028(4) 0.029(4)
C8 0.078(5) 0.082(5) 0.075(5) 0.013(4) 0.007(4) 0.044(4)
C9 0.054(3) 0.058(4) 0.032(3) 0.001(2) 0.014(2) -0.005(3)
C10 0.071(4) 0.062(4) 0.037(3) -0.007(3) 0.016(3) -0.017(3)
C11 0.087(5) 0.077(5) 0.049(4) -0.012(3) 0.032(4) 0.001(4)
C12 0.074(4) 0.089(5) 0.028(3) 0.013(3) 0.000(3) -0.006(4)
C13 0.068(4) 0.070(4) 0.063(4) -0.016(3) 0.043(3) -0.020(4)
C14 0.105(6) 0.071(5) 0.137(7) -0.025(5) 0.076(6) 0.005(5)
C15 0.128(7) 0.106(6) 0.082(5) -0.025(5) 0.074(6) -0.029(6)
C16 0.087(5) 0.125(7) 0.064(5) -0.038(5) 0.035(4) -0.026(5)
C17 0.051(4) 0.130(7) 0.070(5) 0.001(5) 0.021(4) -0.027(4)
C18 0.051(4) 0.199(12) 0.116(7) 0.081(8) 0.007(5) -0.018(6)
C19 0.047(4) 0.139(8) 0.118(7) 0.023(6) 0.026(4) -0.028(5)
C20 0.121(9) 0.33(2) 0.097(7) -0.105(11) 0.037(7) -0.092(12)
C21 0.093(6) 0.041(4) 0.152(8) 0.006(4) 0.080(6) -0.017(4)
C22 0.144(8) 0.054(4) 0.159(9) 0.009(5) 0.094(7) -0.034(5)
C23 0.271(15) 0.043(4) 0.277(16) -0.033(6) 0.222(14) -0.016(7)
C24 0.110(7) 0.072(6) 0.196(11) 0.060(7) 0.082(8) 0.024(5)

loop_
_atom_type_symbol
_atom_type_description
_atom_type_scat_dispersion_real
_atom_type_scat_dispersion_imag
_atom_type_scat_source
C C 0.0033 0.0016 'International Tables Vol C Tables 4.2.6.8 and 6.1.1.4'
H H 0.0000 0.0000 'International Tables Vol C Tables 4.2.6.8 and 6.1.1.4'
N N 0.0061 0.0033 'International Tables Vol C Tables 4.2.6.8 and 6.1.1.4'
O O 0.0106 0.0060 'International Tables Vol C Tables 4.2.6.8 and 6.1.1.4'
Na Na 0.0362 0.0249 'International Tables Vol C Tables 4.2.6.8 and 6.1.1.4'
P P 0.1023 0.0942 'International Tables Vol C Tables 4.2.6.8 and 6.1.1.4'
Co Co 0.3494 0.9721 'International Tables Vol C Tables 4.2.6.8 and 6.1.1.4'

loop_
_geom_angle_atom_site_label_1
_geom_angle_atom_site_label_2
_geom_angle_atom_site_label_3
_geom_angle
_geom_angle_site_symmetry_1
_geom_angle_site_symmetry_3
N1 Co1 N1 176.0(3) . 2_655
N1 Co1 Co2 48.94(13) . .
N1 Co1 Co2 127.36(14) 2_655 .
N1 Co1 Co2 127.36(14) . 2_655
N1 Co1 Co2 48.94(12) 2_655 2_655
Co2 Co1 Co2 89.41(5) . 2_655
N1 Co2 N2 177.9(2) . .
N1 Co2 Co3 128.65(14) . .
N2 Co2 Co3 49.68(13) . .
N1 Co2 Co1 49.53(12) . .
N2 Co2 Co1 130.25(14) . .
Co3 Co2 Co1 90.50(3) . .
N2 Co3 N2 179.3(3) . 2_655
N2 Co3 Co2 49.78(13) . .
N2 Co3 Co2 129.56(14) 2_655 .
N2 Co3 Co2 129.56(14) . 2_655
N2 Co3 Co2 49.78(13) 2_655 2_655
Co2 Co3 Co2 89.60(5) . 2_655
N1 P1 C5 110.8(3) . .
N1 P1 C1 110.4(2) . .
C5 P1 C1 108.6(3) . .
N1 P1 C9 110.5(2) . .
C5 P1 C9 108.0(3) . .
C1 P1 C9 108.4(3) . .
N2 P2 C13 112.5(3) . .
N2 P2 C17 109.9(3) . .
C13 P2 C17 107.5(3) . .
N2 P2 C21 108.8(3) . .
C13 P2 C21 109.2(4) . .
C17 P2 C21 108.8(4) . .
P1 N1 Co2 141.1(3) . .
P1 N1 Co1 136.9(3) . .
Co2 N1 Co1 81.53(16) . .
P2 N2 Co3 132.8(3) . .
P2 N2 Co2 134.1(3) . .
Co3 N2 Co2 80.54(16) . .
C3 C1 C2 105.4(5) . .
C3 C1 C4 109.6(6) . .
C2 C1 C4 109.1(6) . .
C3 C1 P1 108.5(4) . .
C2 C1 P1 108.5(4) . .
C4 C1 P1 115.3(4) . .
C7 C5 C8 108.7(6) . .
C7 C5 C6 106.2(6) . .
C8 C5 C6 108.3(6) . .
C7 C5 P1 107.2(4) . .
C8 C5 P1 116.7(5) . .
C6 C5 P1 109.2(5) . .
C10 C9 C11 106.2(5) . .
C10 C9 C12 109.1(5) . .
C11 C9 C12 107.7(5) . .
C10 C9 P1 109.7(4) . .
C11 C9 P1 108.5(4) . .
C12 C9 P1 115.2(4) . .
C16 C13 C14 102.0(6) . .
C16 C13 C15 110.1(6) . .
C14 C13 C15 108.3(6) . .
C16 C13 P2 110.6(5) . .
C14 C13 P2 110.2(5) . .
C15 C13 P2 114.9(5) . .
C18 C17 C19 110.2(8) . .
C18 C17 C20 106.5(8) . .
C19 C17 C20 107.0(8) . .
C18 C17 P2 110.2(5) . .
C19 C17 P2 116.7(6) . .
C20 C17 P2 105.5(7) . .
C23 C21 C22 112.7(7) . .
C23 C21 C24 104.8(9) . .
C22 C21 C24 105.0(7) . .
C23 C21 P2 109.5(6) . .
C22 C21 P2 117.3(6) . .
C24 C21 P2 106.5(5) . .
C4SA O1SA C1SA 109.8(6) . .
O1SA C1SA C2SA 105.8(6) . .
C3SA C2SA C1SA 105.7(6) . .
C2SA C3SA C4SA 105.3(5) . .
O1SA C4SA C3SA 107.9(5) . .
C1SB O1SB C4SB 110.3(7) . .
O1SB C1SB C2SB 107.1(6) . .
C1SB C2SB C3SB 105.1(5) . .
C4SB C3SB C2SB 105.5(5) . .
O1SB C4SB C3SB 106.8(6) . .

loop_
_geom_bond_atom_site_label_1
_geom_bond_atom_site_label_2
_geom_bond_distance
_geom_bond_site_symmetry_2
Co1 N1 1.857(4) .
Co1 N1 1.857(4) 2_655
Co1 Co2 2.4139(10) .
Co1 Co2 2.4140(10) 2_655
Co2 N1 1.840(4) .
Co2 N2 1.866(4) .
Co2 Co3 2.4101(10) .
Co3 N2 1.863(4) .
Co3 N2 1.863(4) 2_655
Co3 Co2 2.4101(10) 2_655
P1 N1 1.562(4) .
P1 C5 1.906(6) .
P1 C1 1.907(6) .
P1 C9 1.914(5) .
P2 N2 1.559(4) .
P2 C13 1.892(6) .
P2 C17 1.906(7) .
P2 C21 1.912(7) .
C1 C3 1.526(9) .
C1 C2 1.527(8) .
C1 C4 1.532(8) .
C5 C7 1.522(9) .
C5 C8 1.526(9) .
C5 C6 1.532(9) .
C9 C10 1.515(8) .
C9 C11 1.516(8) .
C9 C12 1.529(8) .
C13 C16 1.463(9) .
C13 C14 1.533(10) .
C13 C15 1.540(9) .
C17 C18 1.482(12) .
C17 C19 1.507(10) .
C17 C20 1.581(14) .
C21 C23 1.474(12) .
C21 C22 1.527(9) .
C21 C24 1.565(13) .
O1SA C4SA 1.454(9) .
O1SA C1SA 1.487(9) .
C1SA C2SA 1.547(9) .
C2SA C3SA 1.544(9) .
C3SA C4SA 1.562(9) .
O1SB C1SB 1.444(9) .
O1SB C4SB 1.478(9) .
C1SB C2SB 1.542(9) .
C2SB C3SB 1.580(9) .
C3SB C4SB 1.542(9) .

loop_
_geom_torsion_atom_site_label_1
_geom_torsion_atom_site_label_2
_geom_torsion_atom_site_label_3
_geom_torsion_atom_site_label_4
_geom_torsion
_geom_torsion_site_symmetry_1
_geom_torsion_site_symmetry_4
N1 Co1 Co2 N1 -177.93(13) 2_655 .
Co2 Co1 Co2 N1 -144.46(18) 2_655 .
N1 Co1 Co2 N2 177.3(3) . .
N1 Co1 Co2 N2 -0.7(2) 2_655 .
Co2 Co1 Co2 N2 32.81(18) 2_655 .
N1 Co1 Co2 Co3 144.46(18) . .
N1 Co1 Co2 Co3 -33.47(16) 2_655 .
Co2 Co1 Co2 Co3 0.0 2_655 .
N1 Co2 Co3 N2 -178.4(2) . .
Co1 Co2 Co3 N2 147.15(18) . .
N1 Co2 Co3 N2 2.0(2) . 2_655
N2 Co2 Co3 N2 -179.64(14) . 2_655
Co1 Co2 Co3 N2 -32.49(17) . 2_655
N1 Co2 Co3 Co2 34.49(16) . 2_655
N2 Co2 Co3 Co2 -147.15(18) . 2_655
Co1 Co2 Co3 Co2 0.0 . 2_655
C5 P1 N1 Co2 85.6(5) . .
C1 P1 N1 Co2 -154.1(4) . .
C9 P1 N1 Co2 -34.1(5) . .
C5 P1 N1 Co1 -84.0(4) . .
C1 P1 N1 Co1 36.3(5) . .
C9 P1 N1 Co1 156.2(4) . .
N2 Co2 N1 P1 102(5) . .
Co3 Co2 N1 P1 139.0(4) . .
Co1 Co2 N1 P1 -172.9(5) . .
N2 Co2 N1 Co1 -85(5) . .
Co3 Co2 N1 Co1 -48.1(2) . .
N1 Co1 N1 P1 -162.4(4) 2_655 .
Co2 Co1 N1 P1 173.4(5) . .
Co2 Co1 N1 P1 -139.6(3) 2_655 .
N1 Co1 N1 Co2 24.14(12) 2_655 .
Co2 Co1 N1 Co2 47.0(2) 2_655 .
C13 P2 N2 Co3 70.2(4) . .
C17 P2 N2 Co3 -170.0(4) . .
C21 P2 N2 Co3 -50.9(5) . .
C13 P2 N2 Co2 -55.6(5) . .
C17 P2 N2 Co2 64.1(5) . .
C21 P2 N2 Co2 -176.8(4) . .
N2 Co3 N2 P2 -121.3(4) 2_655 .
Co2 Co3 N2 P2 -143.9(5) . .
Co2 Co3 N2 P2 -99.2(4) 2_655 .
N2 Co3 N2 Co2 22.54(11) 2_655 .
Co2 Co3 N2 Co2 44.7(2) 2_655 .
N1 Co2 N2 P2 -179(100) . .
Co3 Co2 N2 P2 142.9(5) . .
Co1 Co2 N2 P2 97.6(4) . .
N1 Co2 N2 Co3 38(5) . .
Co1 Co2 N2 Co3 -45.3(2) . .
N1 P1 C1 C3 -73.9(5) . .
C5 P1 C1 C3 47.8(5) . .
C9 P1 C1 C3 164.9(4) . .
N1 P1 C1 C2 40.1(5) . .
C5 P1 C1 C2 161.8(4) . .
C9 P1 C1 C2 -81.1(5) . .
N1 P1 C1 C4 162.8(5) . .
C5 P1 C1 C4 -75.5(6) . .
C9 P1 C1 C4 41.6(6) . .
N1 P1 C5 C7 40.7(5) . .
C1 P1 C5 C7 -80.7(5) . .
C9 P1 C5 C7 161.9(5) . .
N1 P1 C5 C8 162.9(5) . .
C1 P1 C5 C8 41.5(6) . .
C9 P1 C5 C8 -75.9(6) . .
N1 P1 C5 C6 -73.9(5) . .
C1 P1 C5 C6 164.7(4) . .
C9 P1 C5 C6 47.3(5) . .
N1 P1 C9 C10 42.7(5) . .
C5 P1 C9 C10 -78.7(5) . .
C1 P1 C9 C10 163.9(4) . .
N1 P1 C9 C11 -72.9(5) . .
C5 P1 C9 C11 165.7(4) . .
C1 P1 C9 C11 48.3(5) . .
N1 P1 C9 C12 166.4(4) . .
C5 P1 C9 C12 45.0(5) . .
C1 P1 C9 C12 -72.5(5) . .
N2 P2 C13 C16 -39.2(7) . .
C17 P2 C13 C16 -160.4(6) . .
C21 P2 C13 C16 81.7(6) . .
N2 P2 C13 C14 72.8(5) . .
C17 P2 C13 C14 -48.3(6) . .
C21 P2 C13 C14 -166.2(5) . .
N2 P2 C13 C15 -164.6(5) . .
C17 P2 C13 C15 74.3(7) . .
C21 P2 C13 C15 -43.6(6) . .
N2 P2 C17 C18 -43.6(8) . .
C13 P2 C17 C18 79.1(7) . .
C21 P2 C17 C18 -162.7(7) . .
N2 P2 C17 C19 -170.4(7) . .
C13 P2 C17 C19 -47.6(8) . .
C21 P2 C17 C19 70.5(8) . .
N2 P2 C17 C20 70.9(7) . .
C13 P2 C17 C20 -166.3(7) . .
C21 P2 C17 C20 -48.2(7) . .
N2 P2 C21 C23 -37.2(8) . .
C13 P2 C21 C23 -160.4(7) . .
C17 P2 C21 C23 82.5(8) . .
N2 P2 C21 C22 -167.3(7) . .
C13 P2 C21 C22 69.6(8) . .
C17 P2 C21 C22 -47.5(8) . .
N2 P2 C21 C24 75.6(6) . .
C13 P2 C21 C24 -47.6(6) . .
C17 P2 C21 C24 -164.6(5) . .
C4SA O1SA C1SA C2SA 23(3) . .
O1SA C1SA C2SA C3SA -23(2) . .
C1SA C2SA C3SA C4SA 15(2) . .
C1SA O1SA C4SA C3SA -13(3) . .
C2SA C3SA C4SA O1SA -1(3) . .
C4SB O1SB C1SB C2SB -24(2) . .
O1SB C1SB C2SB C3SB 17(2) . .
C1SB C2SB C3SB C4SB -5(3) . .
C1SB O1SB C4SB C3SB 21(3) . .
C2SB C3SB C4SB O1SB -9(3) . .
